data_1525870
loop_
_publ_author_name
'Demchyna, R.O.'
'Orishchin, S.V.'
'Kuz'ma, Yu.B.'

_publ_section_title
;
 The Nd - Cu - P system
;
_journal_name_full 'Journal of Alloys Compd.'
_journal_page_first 176
_journal_page_last 183
_journal_volume 322
_journal_year 2001
_chemical_formula_sum 'Cu4 Nd P2'
_chemical_name_systematic 'Nd Cu4 P2'
_space_group_IT_number 58
_symmetry_space_group_name_Hall '-P 2 2n'
_symmetry_space_group_name_H-M 'P n n m'
_cell_angle_alpha 90
_cell_angle_beta 90
_cell_angle_gamma 90
_cell_formula_units_Z 6
_cell_length_a 14.6746
_cell_length_b 11.0027
_cell_length_c 3.9045
_cell_volume 630.421
_citation_journal_id_ASTM JALCEU
_cod_data_source_file Demchyna_JALCEU_2001_1282.cif
_cod_data_source_block Cu4Nd1P2
_cod_original_cell_volume 630.4214
_cod_original_formula_sum 'Cu4 Nd1 P2'
_cod_database_code 1525870

loop_
_symmetry_equiv_pos_as_xyz
x,y,z
-x,-y,z
x+1/2,-y+1/2,-z+1/2
-x+1/2,y+1/2,-z+1/2
-x,-y,-z
x,y,-z
-x-1/2,y-1/2,z-1/2
x-1/2,-y-1/2,z-1/2

loop_
_atom_site_label
_atom_site_type_symbol
_atom_site_fract_x
_atom_site_fract_y
_atom_site_fract_z
_atom_site_occupancy
_atom_site_U_iso_or_equiv
Cu4 Cu 0.4673 0.7359 0 1 0.0
Nd1 Nd 0 0 0 1 0.0
P2 P 0.1236 0.2078 0 1 0.0
P1 P 0.1655 0.553 0 1 0.0
P3 P 0.3815 0.3669 0 1 0.0
Nd2 Nd 0.2736 0.8758 0 1 0.0
Cu1 Cu 0.0854 0.7413 0 1 0.0
Cu2 Cu 0.4341 0.0685 0 1 0.0
Cu6 Cu 0.2859 0.1741 0 1 0.0
Cu5 Cu 0.3329 0.5726 0 1 0.0
Cu3 Cu 0.0544 0.4007 0 1 0.0
